data_7117934
loop_
_publ_author_name
'Long-Fei Wang'
'Jiang-Zhen Qiu'
'Jun-Liang Liu'
'Yan-Cong Chen'
'Jian-Hua Jia'
'Jesus Jover'
'Eliseo Ruiz'
'Ming-Liang Tong'

_publ_section_title
;
 Modulation of single-molecule magnet behaviour via photochemical [2+2]
 cycloaddition
;
_journal_name_full Chem.Commun.
_journal_page_first 15358
_journal_paper_doi 10.1039/C5cc07073B
_journal_volume 51
_journal_year 2015
_chemical_formula_sum 'C72 H76 Dy0.11 N18 O26 Y1.89'
_chemical_formula_weight 1795.42
_chemical_name_systematic
; 
 ? 
;
_space_group_IT_number 14
_symmetry_cell_setting monoclinic
_symmetry_space_group_name_Hall '-P 2ybc'
_symmetry_space_group_name_H-M 'P 1 21/c 1'
_atom_sites_solution_hydrogens geom
_atom_sites_solution_primary direct
_atom_sites_solution_secondary difmap
_audit_creation_method SHELXL-97
_audit_update_record
;
2015-05-15 deposited with the CCDC.
2015-09-03 downloaded from the CCDC.
;
_cell_angle_alpha 90.00
_cell_angle_beta 93.631(4)
_cell_angle_gamma 90.00
_cell_formula_units_Z 2
_cell_length_a 11.0563(5)
_cell_length_b 21.8263(10)
_cell_length_c 16.5576(10)
_cell_measurement_reflns_used 4757
_cell_measurement_temperature 150(2)
_cell_measurement_theta_max 26.7870
_cell_measurement_theta_min 3.1640
_cell_volume 3987.6(4)
_computing_cell_refinement
;
CrysAlisPro, Agilent Technologies,
Version 1.171.36.28 (release 01-02-2013 CrysAlis171 .NET)
(compiled Feb  1 2013,16:14:44)
;
_computing_data_collection
;
CrysAlisPro, Agilent Technologies,
Version 1.171.36.28 (release 01-02-2013 CrysAlis171 .NET)
(compiled Feb  1 2013,16:14:44)
;
_computing_data_reduction
;
CrysAlisPro, Agilent Technologies,
Version 1.171.36.28 (release 01-02-2013 CrysAlis171 .NET)
(compiled Feb  1 2013,16:14:44)
;
_computing_structure_refinement 'SHELXL-97 (Sheldrick, 1997)'
_computing_structure_solution 'SHELXS-97 (Sheldrick, 1990)'
_diffrn_ambient_temperature 150(2)
_diffrn_measured_fraction_theta_full 0.981
_diffrn_measured_fraction_theta_max 0.981
_diffrn_measurement_device_type 'Xcalibur, Sapphire3, Gemini ultra'
_diffrn_measurement_method '\w scans'
_diffrn_radiation_monochromator graphite
_diffrn_radiation_source 'fine-focus sealed tube'
_diffrn_radiation_type MoK\a
_diffrn_radiation_wavelength 0.71073
_diffrn_reflns_av_R_equivalents 0.0456
_diffrn_reflns_av_sigmaI/netI 0.0676
_diffrn_reflns_limit_h_max 13
_diffrn_reflns_limit_h_min -13
_diffrn_reflns_limit_k_max 27
_diffrn_reflns_limit_k_min -26
_diffrn_reflns_limit_l_max 19
_diffrn_reflns_limit_l_min -20
_diffrn_reflns_number 20005
_diffrn_reflns_theta_full 27.00
_diffrn_reflns_theta_max 27.00
_diffrn_reflns_theta_min 2.95
_exptl_absorpt_coefficient_mu 1.561
_exptl_absorpt_correction_T_max 0.7600
_exptl_absorpt_correction_T_min 0.6019
_exptl_absorpt_correction_type multi-scan
_exptl_absorpt_process_details
;
CrysAlisPro, Agilent Technologies,
Version 1.171.36.28 (release 01-02-2013 CrysAlis171 .NET)
(compiled Feb  1 2013,16:14:44)
Empirical absorption correction using spherical harmonics,
 implemented in SCALE3 ABSPACK scaling algorithm.
;
_exptl_crystal_colour colourless
_exptl_crystal_density_diffrn 1.495
_exptl_crystal_density_method 'not measured'
_exptl_crystal_description block
_exptl_crystal_F_000 1846
_exptl_crystal_size_max 0.36
_exptl_crystal_size_mid 0.21
_exptl_crystal_size_min 0.19
_refine_diff_density_max 0.475
_refine_diff_density_min -0.418
_refine_diff_density_rms 0.076
_refine_ls_extinction_method none
_refine_ls_goodness_of_fit_ref 1.102
_refine_ls_hydrogen_treatment constr
_refine_ls_matrix_type full
_refine_ls_number_parameters 541
_refine_ls_number_reflns 8533
_refine_ls_number_restraints 0
_refine_ls_restrained_S_all 1.102
_refine_ls_R_factor_all 0.0882
_refine_ls_R_factor_gt 0.0593
_refine_ls_shift/su_max 0.000
_refine_ls_shift/su_mean 0.000
_refine_ls_structure_factor_coef Fsqd
_refine_ls_weighting_details 'calc w=1/[\s^2^(Fo^2^)+(0.0362P)^2^+3.6479P] where P=(Fo^2^+2Fc^2^)/3'
_refine_ls_weighting_scheme calc
_refine_ls_wR_factor_gt 0.1021
_refine_ls_wR_factor_ref 0.1106
_reflns_number_gt 6541
_reflns_number_total 8533
_reflns_threshold_expression >2sigma(I)
_cod_data_source_file c5cc07073b2.cif
_cod_data_source_block 2'
_cod_original_sg_symbol_H-M P2(1)/c
_cod_database_code 7117934

loop_
_symmetry_equiv_pos_as_xyz
'x, y, z'
'-x, y+1/2, -z+1/2'
'-x, -y, -z'
'x, -y-1/2, z-1/2'

loop_
_atom_site_label
_atom_site_type_symbol
_atom_site_fract_x
_atom_site_fract_y
_atom_site_fract_z
_atom_site_U_iso_or_equiv
_atom_site_adp_type
_atom_site_occupancy
_atom_site_symmetry_multiplicity
_atom_site_calc_flag
_atom_site_refinement_flags
_atom_site_disorder_assembly
_atom_site_disorder_group
Dy1 Dy 0.11743(3) 0.202084(14) 0.304827(18) 0.01757(9) Uani 0.06 1 d P . .
Y1 Y 0.11743(3) 0.202084(14) 0.304827(18) 0.01757(9) Uani 0.94 1 d P . .
O1W O 0.3001(2) 0.19310(10) 0.38820(14) 0.0240(5) Uani 1 1 d . . .
H1WA H 0.2881 0.1755 0.4328 0.029 Uiso 1 1 d R . .
H1WB H 0.3301 0.2284 0.3977 0.029 Uiso 1 1 d R . .
O1 O 0.2445(2) 0.17065(12) 0.19673(15) 0.0321(6) Uani 1 1 d . . .
O2W O 0.0379(2) 0.25680(11) 0.19253(14) 0.0274(6) Uani 1 1 d . . .
H2WA H 0.0900 0.2802 0.1728 0.033 Uiso 1 1 d R . .
H2WB H -0.0260 0.2764 0.2024 0.033 Uiso 1 1 d R . .
O2 O 0.2826(2) 0.26001(11) 0.24767(14) 0.0280(6) Uani 1 1 d . . .
O3W O -0.0990(2) 0.21750(10) 0.30959(14) 0.0248(5) Uani 1 1 d . . .
H3WA H -0.1201 0.2333 0.3535 0.030 Uiso 1 1 d R . .
H3WB H -0.1367 0.1838 0.3023 0.030 Uiso 1 1 d R . .
O3 O 0.3877(3) 0.22720(14) 0.15012(18) 0.0528(8) Uani 1 1 d . . .
O4W O 0.0577(2) 0.17025(12) 0.42982(15) 0.0347(6) Uani 1 1 d . . .
H4WA H 0.1183 0.1630 0.4626 0.042 Uiso 1 1 d R . .
H4WB H 0.0082 0.1405 0.4298 0.042 Uiso 1 1 d R . .
N1 N 0.1326(2) 0.30429(12) 0.37543(16) 0.0213(6) Uani 1 1 d . . .
N2 N 0.2074(3) 0.70010(14) 0.5729(2) 0.0372(8) Uani 1 1 d . . .
C1 C 0.1083(3) 0.35734(16) 0.3368(2) 0.0266(8) Uani 1 1 d . . .
H1 H 0.0971 0.3566 0.2795 0.032 Uiso 1 1 calc R . .
C2 C 0.0986(3) 0.41275(16) 0.3754(2) 0.0307(9) Uani 1 1 d . . .
H2 H 0.0794 0.4487 0.3450 0.037 Uiso 1 1 calc R . .
C3 C 0.1173(3) 0.41580(16) 0.4592(2) 0.0270(8) Uani 1 1 d . . .
C4 C 0.1575(3) 0.36237(16) 0.4979(2) 0.0291(8) Uani 1 1 d . . .
H4 H 0.1824 0.3632 0.5539 0.035 Uiso 1 1 calc R . .
C5 C 0.1613(3) 0.30845(15) 0.4556(2) 0.0257(8) Uani 1 1 d . . .
H5 H 0.1854 0.2723 0.4841 0.031 Uiso 1 1 calc R . .
C6 C 0.0801(3) 0.46928(16) 0.5093(2) 0.0295(9) Uani 1 1 d . . .
H6 H 0.1339 0.4727 0.5600 0.035 Uiso 1 1 calc R . .
C7 C 0.0602(3) 0.53278(16) 0.4698(2) 0.0296(8) Uani 1 1 d . . .
H7 H 0.0671 0.5299 0.4100 0.035 Uiso 1 1 calc R . .
C8 C 0.1298(3) 0.58771(16) 0.5033(2) 0.0288(8) Uani 1 1 d . . .
C9 C 0.1241(4) 0.64239(17) 0.4602(2) 0.0369(10) Uani 1 1 d . . .
H9 H 0.0952 0.6425 0.4049 0.044 Uiso 1 1 calc R . .
C10 C 0.1598(4) 0.69604(17) 0.4970(2) 0.0382(10) Uani 1 1 d . . .
H10 H 0.1502 0.7328 0.4666 0.046 Uiso 1 1 calc R . .
C11 C 0.2235(4) 0.64689(17) 0.6121(2) 0.0358(9) Uani 1 1 d . . .
H11 H 0.2621 0.6477 0.6650 0.043 Uiso 1 1 calc R . .
C12 C 0.1876(3) 0.59098(17) 0.5806(2) 0.0321(9) Uani 1 1 d . . .
H12 H 0.2020 0.5547 0.6114 0.038 Uiso 1 1 calc R . .
N3 N 0.2923(3) 0.63920(15) 0.2560(2) 0.0440(9) Uani 0.50 1 d P A 1
N4 N 0.8222(3) 0.31929(16) 0.1704(2) 0.0424(9) Uani 0.50 1 d P A 1
N5 N 0.8579(3) 0.39729(19) -0.0482(2) 0.0494(10) Uani 0.50 1 d P B 1
C13 C 0.7052(3) 0.30279(17) 0.1674(2) 0.0325(9) Uani 0.50 1 d P A 1
H13A H 0.6865 0.2603 0.1660 0.039 Uiso 0.50 1 calc PR A 1
C14 C 0.6112(3) 0.34360(18) 0.1661(2) 0.0318(9) Uani 0.50 1 d P A 1
H14A H 0.5300 0.3293 0.1638 0.038 Uiso 0.50 1 calc PR A 1
C15 C 0.6350(3) 0.40570(18) 0.1680(2) 0.0358(10) Uani 0.50 1 d P A 1
C16 C 0.7556(3) 0.42399(17) 0.1727(2) 0.0328(9) Uani 0.50 1 d P A 1
H16A H 0.7765 0.4662 0.1752 0.039 Uiso 0.50 1 calc PR A 1
C17 C 0.8444(4) 0.3796(2) 0.1738(3) 0.0435(11) Uani 0.50 1 d P A 1
H17A H 0.9266 0.3926 0.1770 0.052 Uiso 0.50 1 calc PR A 1
C18 C 0.5302(7) 0.4525(3) 0.1288(5) 0.0279(12) Uani 0.50 1 d P A 1
H18A H 0.4489 0.4388 0.1452 0.033 Uiso 0.50 1 calc PR A 1
C19 C 0.5427(6) 0.5213(3) 0.1417(5) 0.0293(12) Uani 0.50 1 d P A 1
H19A H 0.5956 0.5449 0.1110 0.035 Uiso 0.50 1 calc PR A 1
C20 C 0.4630(3) 0.55339(19) 0.2093(3) 0.0431(11) Uani 0.50 1 d P A 1
C21 C 0.3502(4) 0.53531(17) 0.2307(2) 0.0358(10) Uani 0.50 1 d P A 1
H21A H 0.3283 0.4932 0.2295 0.043 Uiso 0.50 1 calc PR A 1
C22 C 0.2696(4) 0.57893(19) 0.2539(3) 0.0395(10) Uani 0.50 1 d P A 1
H22A H 0.1928 0.5654 0.2694 0.047 Uiso 0.50 1 calc PR A 1
C23 C 0.4032(4) 0.65561(17) 0.2377(3) 0.0369(10) Uani 0.50 1 d P A 1
H23A H 0.4232 0.6979 0.2398 0.044 Uiso 0.50 1 calc PR A 1
C24 C 0.4903(3) 0.61536(18) 0.2159(2) 0.0359(10) Uani 0.50 1 d P A 1
H24A H 0.5688 0.6297 0.2053 0.043 Uiso 0.50 1 calc PR A 1
C25 C 0.5243(6) 0.4628(3) 0.0331(4) 0.0277(12) Uani 0.50 1 d P . 1
H25A H 0.4530 0.4801 0.0073 0.033 Uiso 0.50 1 calc PR . 1
C26 C 0.6333(4) 0.4452(2) -0.0204(3) 0.0545(13) Uani 0.50 1 d P B 1
C27 C 0.7336(4) 0.48313(19) -0.0250(3) 0.0484(12) Uani 0.50 1 d P B 1
H27A H 0.7268 0.5262 -0.0181 0.058 Uiso 0.50 1 calc PR B 1
C28 C 0.8428(4) 0.4567(2) -0.0398(3) 0.0413(10) Uani 0.50 1 d P B 1
H28A H 0.9109 0.4827 -0.0443 0.050 Uiso 0.50 1 calc PR B 1
C29 C 0.7612(4) 0.3621(2) -0.0425(3) 0.0452(11) Uani 0.50 1 d P B 1
H29A H 0.7706 0.3191 -0.0483 0.054 Uiso 0.50 1 calc PR B 1
C30 C 0.6495(4) 0.38396(18) -0.0289(2) 0.0370(10) Uani 0.50 1 d P B 1
H30A H 0.5831 0.3567 -0.0254 0.044 Uiso 0.50 1 calc PR B 1
N3' N 0.2923(3) 0.63920(15) 0.2560(2) 0.0440(9) Uani 0.50 1 d P C 2
N4' N 0.8222(3) 0.31929(16) 0.1704(2) 0.0424(9) Uani 0.50 1 d P C 2
N5' N 0.8579(3) 0.39729(19) -0.0482(2) 0.0494(10) Uani 0.50 1 d P D 2
C13' C 0.7052(3) 0.30279(17) 0.1674(2) 0.0325(9) Uani 0.50 1 d P C 2
H13B H 0.6865 0.2603 0.1660 0.039 Uiso 0.50 1 calc PR C 2
C14' C 0.6112(3) 0.34360(18) 0.1661(2) 0.0318(9) Uani 0.50 1 d P C 2
H14B H 0.5300 0.3293 0.1638 0.038 Uiso 0.50 1 calc PR C 2
C15' C 0.6350(3) 0.40570(18) 0.1680(2) 0.0358(10) Uani 0.50 1 d P C 2
C16' C 0.7556(3) 0.42399(17) 0.1727(2) 0.0328(9) Uani 0.50 1 d P C 2
H16B H 0.7765 0.4662 0.1752 0.039 Uiso 0.50 1 calc PR C 2
C17' C 0.8444(4) 0.3796(2) 0.1738(3) 0.0435(11) Uani 0.50 1 d P C 2
H17B H 0.9266 0.3926 0.1770 0.052 Uiso 0.50 1 calc PR C 2
C18' C 0.5425(7) 0.4473(3) 0.1883(4) 0.0279(12) Uani 0.50 1 d P C 2
H18B H 0.4628 0.4314 0.1905 0.033 Uiso 0.50 1 calc PR C 2
C19' C 0.5579(7) 0.5065(3) 0.2044(5) 0.0293(12) Uani 0.50 1 d P C 2
H19B H 0.6392 0.5200 0.2137 0.035 Uiso 0.50 1 calc PR C 2
C20' C 0.4630(3) 0.55339(19) 0.2093(3) 0.0431(11) Uani 0.50 1 d P C 2
C21' C 0.3502(4) 0.53531(17) 0.2307(2) 0.0358(10) Uani 0.50 1 d P C 2
H21B H 0.3283 0.4932 0.2295 0.043 Uiso 0.50 1 calc PR C 2
C22' C 0.2696(4) 0.57893(19) 0.2539(3) 0.0395(10) Uani 0.50 1 d P C 2
H22B H 0.1928 0.5654 0.2694 0.047 Uiso 0.50 1 calc PR C 2
C23' C 0.4032(4) 0.65561(17) 0.2377(3) 0.0369(10) Uani 0.50 1 d P C 2
H23B H 0.4232 0.6979 0.2398 0.044 Uiso 0.50 1 calc PR C 2
C24' C 0.4903(3) 0.61536(18) 0.2159(2) 0.0359(10) Uani 0.50 1 d P C 2
H24B H 0.5688 0.6297 0.2053 0.043 Uiso 0.50 1 calc PR C 2
C25' C 0.4968(6) 0.4679(3) -0.0469(4) 0.0277(12) Uani 0.50 1 d P D 2
H25B H 0.4410 0.4350 -0.0392 0.042 Uiso 0.50 1 d PR D 2
C26' C 0.6333(4) 0.4452(2) -0.0204(3) 0.0545(13) Uani 0.50 1 d P D 2
C27' C 0.7336(4) 0.48313(19) -0.0250(3) 0.0484(12) Uani 0.50 1 d P D 2
H27B H 0.7268 0.5262 -0.0181 0.058 Uiso 0.50 1 calc PR D 2
C28' C 0.8428(4) 0.4567(2) -0.0398(3) 0.0413(10) Uani 0.50 1 d P D 2
H28B H 0.9109 0.4827 -0.0443 0.050 Uiso 0.50 1 calc PR D 2
C29' C 0.7612(4) 0.3621(2) -0.0425(3) 0.0452(11) Uani 0.50 1 d P D 2
H29B H 0.7706 0.3191 -0.0483 0.054 Uiso 0.50 1 calc PR D 2
C30' C 0.6495(4) 0.38396(18) -0.0289(2) 0.0370(10) Uani 0.50 1 d P D 2
H30B H 0.5831 0.3567 -0.0254 0.044 Uiso 0.50 1 calc PR D 2
N6 N 0.4484(3) 0.29598(15) 0.41060(19) 0.0360(8) Uani 1 1 d . . .
C31 C 0.5166(4) 0.47264(18) 0.5157(3) 0.0484(12) Uani 1 1 d . . .
H31 H 0.5585 0.4729 0.5676 0.058 Uiso 1 1 calc R . .
C32 C 0.4951(4) 0.41262(18) 0.4780(2) 0.0356(9) Uani 1 1 d . . .
C33 C 0.5155(4) 0.35976(18) 0.5225(2) 0.0396(10) Uani 1 1 d . . .
H33 H 0.5461 0.3621 0.5773 0.048 Uiso 1 1 calc R . .
C34 C 0.4913(4) 0.30339(18) 0.4871(2) 0.0361(9) Uani 1 1 d . . .
H34 H 0.5062 0.2678 0.5191 0.043 Uiso 1 1 calc R . .
C35 C 0.4323(4) 0.34713(19) 0.3670(2) 0.0383(10) Uani 1 1 d . . .
H35 H 0.4042 0.3432 0.3119 0.046 Uiso 1 1 calc R . .
C36 C 0.4540(4) 0.40516(18) 0.3970(2) 0.0368(10) Uani 1 1 d . . .
H36 H 0.4411 0.4399 0.3629 0.044 Uiso 1 1 calc R . .
N7 N 0.3081(3) 0.21953(15) 0.19645(18) 0.0299(7) Uani 1 1 d . . .
N8 N 0.0776(3) 0.07536(14) 0.2589(2) 0.0360(8) Uani 1 1 d . . .
N9 N 0.2473(3) 0.35515(14) 0.09502(19) 0.0310(7) Uani 1 1 d . . .
O4 O 0.1609(2) 0.08845(12) 0.31153(16) 0.0398(7) Uani 1 1 d . . .
O5 O 0.0128(2) 0.11989(11) 0.23148(16) 0.0312(6) Uani 1 1 d . . .
O6 O 0.0594(3) 0.02325(12) 0.2339(2) 0.0682(11) Uani 1 1 d . . .
O7 O 0.2544(3) 0.38476(13) 0.15835(17) 0.0518(8) Uani 1 1 d . . .
O8 O 0.3248(2) 0.36096(12) 0.04394(16) 0.0385(7) Uani 1 1 d . . .
O9 O 0.1608(2) 0.31771(13) 0.08010(15) 0.0406(7) Uani 1 1 d . . .

loop_
_atom_site_aniso_label
_atom_site_aniso_U_11
_atom_site_aniso_U_22
_atom_site_aniso_U_33
_atom_site_aniso_U_23
_atom_site_aniso_U_13
_atom_site_aniso_U_12
Dy1 0.01799(15) 0.01628(15) 0.01820(15) -0.00214(14) -0.00083(10) 0.00043(14)
Y1 0.01799(15) 0.01628(15) 0.01820(15) -0.00214(14) -0.00083(10) 0.00043(14)
O1W 0.0240(12) 0.0198(13) 0.0279(13) 0.0014(10) -0.0003(10) -0.0019(10)
O1 0.0319(15) 0.0321(15) 0.0325(15) -0.0087(12) 0.0040(12) 0.0045(13)
O2W 0.0236(13) 0.0309(14) 0.0281(14) 0.0059(11) 0.0054(10) 0.0039(11)
O2 0.0273(13) 0.0306(14) 0.0263(14) -0.0055(11) 0.0031(11) -0.0017(12)
O3W 0.0260(13) 0.0230(13) 0.0253(13) -0.0047(10) 0.0022(10) -0.0012(10)
O3 0.0510(19) 0.063(2) 0.0478(19) 0.0078(16) 0.0309(16) 0.0078(16)
O4W 0.0259(14) 0.0469(17) 0.0303(15) 0.0099(12) -0.0052(11) -0.0152(13)
N1 0.0207(14) 0.0187(15) 0.0247(15) -0.0018(12) 0.0019(12) 0.0018(12)
N2 0.046(2) 0.0279(18) 0.0382(19) -0.0084(16) 0.0026(16) -0.0077(16)
C1 0.031(2) 0.028(2) 0.0204(18) -0.0023(15) -0.0010(15) 0.0033(16)
C2 0.047(2) 0.0188(19) 0.026(2) 0.0032(15) -0.0004(17) 0.0036(17)
C3 0.032(2) 0.0214(19) 0.027(2) -0.0038(15) -0.0036(16) -0.0007(16)
C4 0.045(2) 0.024(2) 0.0185(18) -0.0022(15) -0.0019(16) 0.0058(17)
C5 0.032(2) 0.018(2) 0.0262(19) 0.0019(14) -0.0007(15) 0.0034(15)
C6 0.042(2) 0.0214(19) 0.025(2) -0.0043(15) -0.0029(17) -0.0002(17)
C7 0.042(2) 0.024(2) 0.0235(19) -0.0047(15) 0.0031(17) -0.0004(17)
C8 0.040(2) 0.0204(19) 0.027(2) -0.0051(15) 0.0083(17) 0.0018(17)
C9 0.055(3) 0.029(2) 0.026(2) -0.0005(17) -0.0011(19) -0.006(2)
C10 0.052(3) 0.022(2) 0.040(2) 0.0016(18) 0.000(2) -0.0049(19)
C11 0.047(2) 0.032(2) 0.029(2) -0.0038(17) -0.0008(18) -0.0068(19)
C12 0.042(2) 0.023(2) 0.030(2) 0.0025(16) -0.0013(18) 0.0006(18)
N3 0.039(2) 0.034(2) 0.062(3) -0.0044(17) 0.0191(18) 0.0074(17)
N4 0.0280(18) 0.037(2) 0.061(2) 0.0233(18) -0.0025(17) 0.0063(16)
N5 0.033(2) 0.061(3) 0.053(2) -0.013(2) 0.0009(18) 0.022(2)
C13 0.034(2) 0.028(2) 0.035(2) 0.0110(18) 0.0015(17) -0.0022(18)
C14 0.026(2) 0.036(2) 0.033(2) -0.0016(17) 0.0047(17) -0.0019(18)
C15 0.030(2) 0.035(2) 0.044(2) -0.0102(18) 0.0119(18) -0.0008(18)
C16 0.040(2) 0.027(2) 0.031(2) 0.0036(17) -0.0009(18) -0.0065(18)
C17 0.026(2) 0.043(3) 0.059(3) 0.019(2) -0.0116(19) -0.003(2)
C18 0.025(3) 0.031(3) 0.027(3) 0.003(3) 0.000(3) 0.001(2)
C19 0.027(3) 0.027(3) 0.034(3) 0.000(2) 0.005(3) 0.001(2)
C20 0.022(2) 0.035(2) 0.072(3) -0.019(2) -0.008(2) 0.0094(18)
C21 0.038(2) 0.025(2) 0.043(2) 0.0022(18) -0.0101(19) 0.0040(18)
C22 0.032(2) 0.041(3) 0.047(3) 0.004(2) 0.0163(19) 0.002(2)
C23 0.038(2) 0.025(2) 0.048(3) -0.0066(18) 0.006(2) 0.0036(18)
C24 0.023(2) 0.039(2) 0.045(2) -0.0115(19) -0.0008(18) 0.0017(18)
C25 0.025(3) 0.028(3) 0.029(3) -0.001(2) 0.001(2) 0.008(2)
C26 0.027(2) 0.038(3) 0.101(4) 0.000(3) 0.026(2) 0.010(2)
C27 0.040(3) 0.031(2) 0.075(3) 0.003(2) 0.011(2) 0.013(2)
C28 0.027(2) 0.056(3) 0.042(3) 0.000(2) 0.0015(18) 0.005(2)
C29 0.059(3) 0.036(2) 0.040(3) -0.005(2) 0.001(2) 0.018(2)
C30 0.045(2) 0.036(2) 0.030(2) 0.0034(18) 0.0058(18) 0.008(2)
N3' 0.039(2) 0.034(2) 0.062(3) -0.0044(17) 0.0191(18) 0.0074(17)
N4' 0.0280(18) 0.037(2) 0.061(2) 0.0233(18) -0.0025(17) 0.0063(16)
N5' 0.033(2) 0.061(3) 0.053(2) -0.013(2) 0.0009(18) 0.022(2)
C13' 0.034(2) 0.028(2) 0.035(2) 0.0110(18) 0.0015(17) -0.0022(18)
C14' 0.026(2) 0.036(2) 0.033(2) -0.0016(17) 0.0047(17) -0.0019(18)
C15' 0.030(2) 0.035(2) 0.044(2) -0.0102(18) 0.0119(18) -0.0008(18)
C16' 0.040(2) 0.027(2) 0.031(2) 0.0036(17) -0.0009(18) -0.0065(18)
C17' 0.026(2) 0.043(3) 0.059(3) 0.019(2) -0.0116(19) -0.003(2)
C18' 0.025(3) 0.031(3) 0.027(3) 0.003(3) 0.000(3) 0.001(2)
C19' 0.027(3) 0.027(3) 0.034(3) 0.000(2) 0.005(3) 0.001(2)
C20' 0.022(2) 0.035(2) 0.072(3) -0.019(2) -0.008(2) 0.0094(18)
C21' 0.038(2) 0.025(2) 0.043(2) 0.0022(18) -0.0101(19) 0.0040(18)
C22' 0.032(2) 0.041(3) 0.047(3) 0.004(2) 0.0163(19) 0.002(2)
C23' 0.038(2) 0.025(2) 0.048(3) -0.0066(18) 0.006(2) 0.0036(18)
C24' 0.023(2) 0.039(2) 0.045(2) -0.0115(19) -0.0008(18) 0.0017(18)
C25' 0.025(3) 0.028(3) 0.029(3) -0.001(2) 0.001(2) 0.008(2)
C26' 0.027(2) 0.038(3) 0.101(4) 0.000(3) 0.026(2) 0.010(2)
C27' 0.040(3) 0.031(2) 0.075(3) 0.003(2) 0.011(2) 0.013(2)
C28' 0.027(2) 0.056(3) 0.042(3) 0.000(2) 0.0015(18) 0.005(2)
C29' 0.059(3) 0.036(2) 0.040(3) -0.005(2) 0.001(2) 0.018(2)
C30' 0.045(2) 0.036(2) 0.030(2) 0.0034(18) 0.0058(18) 0.008(2)
N6 0.0397(19) 0.0345(19) 0.0341(18) -0.0014(16) 0.0038(15) -0.0109(16)
C31 0.072(3) 0.043(3) 0.030(2) 0.0001(19) 0.001(2) -0.016(3)
C32 0.043(2) 0.031(2) 0.033(2) -0.0028(18) 0.0087(19) -0.0103(19)
C33 0.048(3) 0.039(2) 0.031(2) -0.0010(19) -0.0030(19) -0.009(2)
C34 0.039(2) 0.034(2) 0.036(2) 0.0033(19) 0.0028(18) -0.0044(19)
C35 0.045(2) 0.044(3) 0.026(2) 0.0031(18) 0.0021(18) -0.012(2)
C36 0.044(2) 0.032(2) 0.034(2) 0.0039(18) 0.0029(19) -0.0084(19)
N7 0.0267(17) 0.040(2) 0.0237(17) 0.0030(14) 0.0034(14) 0.0078(15)
N8 0.045(2) 0.0186(17) 0.043(2) -0.0045(15) -0.0095(17) 0.0016(15)
N9 0.0358(19) 0.0301(18) 0.0268(18) 0.0048(14) -0.0012(15) -0.0040(15)
O4 0.0477(17) 0.0272(15) 0.0412(17) -0.0037(12) -0.0229(14) 0.0009(13)
O5 0.0285(14) 0.0229(14) 0.0406(16) -0.0041(12) -0.0092(12) 0.0041(11)
O6 0.090(3) 0.0178(15) 0.090(3) -0.0187(16) -0.044(2) 0.0073(16)
O7 0.079(2) 0.0437(18) 0.0341(17) -0.0129(14) 0.0126(16) -0.0204(16)
O8 0.0378(16) 0.0429(17) 0.0357(16) -0.0028(13) 0.0088(13) -0.0112(13)
O9 0.0416(16) 0.0525(18) 0.0267(15) 0.0086(13) -0.0045(12) -0.0215(14)

loop_
_atom_type_symbol
_atom_type_description
_atom_type_scat_dispersion_real
_atom_type_scat_dispersion_imag
_atom_type_scat_source
C C 0.0033 0.0016 'International Tables Vol C Tables 4.2.6.8 and 6.1.1.4'
H H 0.0000 0.0000 'International Tables Vol C Tables 4.2.6.8 and 6.1.1.4'
N N 0.0061 0.0033 'International Tables Vol C Tables 4.2.6.8 and 6.1.1.4'
O O 0.0106 0.0060 'International Tables Vol C Tables 4.2.6.8 and 6.1.1.4'
Y Y -2.7962 3.5667 'International Tables Vol C Tables 4.2.6.8 and 6.1.1.4'
Dy Dy -0.1892 4.4098 'International Tables Vol C Tables 4.2.6.8 and 6.1.1.4'

loop_
_geom_angle_atom_site_label_1
_geom_angle_atom_site_label_2
_geom_angle_atom_site_label_3
_geom_angle
_geom_angle_site_symmetry_1
_geom_angle_site_symmetry_3
O4W Dy1 O2W 138.60(8) . .
O4W Dy1 O1W 74.74(8) . .
O2W Dy1 O1W 140.07(8) . .
O4W Dy1 O5 94.11(9) . .
O2W Dy1 O5 80.53(8) . .
O1W Dy1 O5 126.22(8) . .
O4W Dy1 O3W 71.03(8) . .
O2W Dy1 O3W 68.39(8) . .
O1W Dy1 O3W 142.74(8) . .
O5 Dy1 O3W 71.19(8) . .
O4W Dy1 O1 141.21(9) . .
O2W Dy1 O1 76.43(8) . .
O1W Dy1 O1 84.00(8) . .
O5 Dy1 O1 72.71(9) . .
O3W Dy1 O1 132.69(8) . .
O4W Dy1 O2 139.29(8) . .
O2W Dy1 O2 71.45(8) . .
O1W Dy1 O2 69.04(8) . .
O5 Dy1 O2 122.08(8) . .
O3W Dy1 O2 134.44(8) . .
O1 Dy1 O2 52.18(8) . .
O4W Dy1 N1 82.27(9) . .
O2W Dy1 N1 85.83(9) . .
O1W Dy1 N1 76.99(8) . .
O5 Dy1 N1 154.85(8) . .
O3W Dy1 N1 84.19(8) . .
O1 Dy1 N1 124.35(9) . .
O2 Dy1 N1 72.19(8) . .
O4W Dy1 O4 74.38(9) . .
O2W Dy1 O4 126.72(8) . .
O1W Dy1 O4 75.05(8) . .
O5 Dy1 O4 51.52(8) . .
O3W Dy1 O4 108.67(8) . .
O1 Dy1 O4 68.90(9) . .
O2 Dy1 O4 112.20(9) . .
N1 Dy1 O4 147.33(8) . .
O4W Dy1 N7 149.01(8) . .
O2W Dy1 N7 71.92(8) . .
O1W Dy1 N7 75.20(8) . .
O5 Dy1 N7 97.52(9) . .
O3W Dy1 N7 139.97(8) . .
O1 Dy1 N7 26.17(8) . .
O2 Dy1 N7 26.00(8) . .
N1 Dy1 N7 98.18(9) . .
O4 Dy1 N7 90.72(9) . .
O4W Dy1 N8 84.30(9) . .
O2W Dy1 N8 103.68(9) . .
O1W Dy1 N8 100.53(8) . .
O5 Dy1 N8 25.81(8) . .
O3W Dy1 N8 90.41(8) . .
O1 Dy1 N8 67.93(9) . .
O2 Dy1 N8 119.64(9) . .
N1 Dy1 N8 166.52(9) . .
O4 Dy1 N8 25.72(8) . .
N7 Dy1 N8 93.90(9) . .
Dy1 O1W H1WA 111.6 . .
Dy1 O1W H1WB 109.8 . .
H1WA O1W H1WB 109.3 . .
N7 O1 Dy1 96.32(19) . .
Dy1 O2W H2WA 112.5 . .
Dy1 O2W H2WB 112.3 . .
H2WA O2W H2WB 111.3 . .
N7 O2 Dy1 95.81(19) . .
Dy1 O3W H3WA 114.2 . .
Dy1 O3W H3WB 110.6 . .
H3WA O3W H3WB 108.3 . .
Dy1 O4W H4WA 111.6 . .
Dy1 O4W H4WB 116.7 . .
H4WA O4W H4WB 109.8 . .
C1 N1 C5 116.0(3) . .
C1 N1 Dy1 122.5(2) . .
C5 N1 Dy1 121.4(2) . .
C10 N2 C11 115.6(3) . .
N1 C1 C2 123.9(3) . .
N1 C1 H1 118.1 . .
C2 C1 H1 118.1 . .
C1 C2 C3 119.6(3) . .
C1 C2 H2 120.2 . .
C3 C2 H2 120.2 . .
C4 C3 C2 116.3(3) . .
C4 C3 C6 119.2(3) . .
C2 C3 C6 124.0(3) . .
C5 C4 C3 120.2(3) . .
C5 C4 H4 119.9 . .
C3 C4 H4 119.9 . .
N1 C5 C4 123.2(3) . .
N1 C5 H5 118.4 . .
C4 C5 H5 118.4 . .
C3 C6 C7 120.0(3) . .
C3 C6 C7 113.4(3) . 3_566
C7 C6 C7 90.2(3) . 3_566
C3 C6 H6 110.6 . .
C7 C6 H6 110.6 . .
C7 C6 H6 110.6 3_566 .
C8 C7 C6 120.1(3) . .
C8 C7 C6 114.7(3) . 3_566
C6 C7 C6 89.8(3) . 3_566
C8 C7 H7 110.2 . .
C6 C7 H7 110.2 . .
C6 C7 H7 110.2 3_566 .
C9 C8 C12 115.5(3) . .
C9 C8 C7 119.2(3) . .
C12 C8 C7 124.7(3) . .
C10 C9 C8 120.3(4) . .
C10 C9 H9 119.9 . .
C8 C9 H9 119.9 . .
N2 C10 C9 124.2(4) . .
N2 C10 H10 117.9 . .
C9 C10 H10 117.9 . .
N2 C11 C12 124.1(4) . .
N2 C11 H11 118.0 . .
C12 C11 H11 118.0 . .
C11 C12 C8 119.8(4) . .
C11 C12 H12 120.1 . .
C8 C12 H12 120.1 . .
C23 N3 C22 115.6(3) . .
C17 N4 C13 116.1(3) . .
C28 N5 C29 117.1(4) . .
N4 C13 C14 123.8(4) . .
N4 C13 H13A 118.1 . .
C14 C13 H13A 118.1 . .
C13 C14 C15 119.7(4) . .
C13 C14 H14A 120.1 . .
C15 C14 H14A 120.1 . .
C14 C15 C16 117.6(4) . .
C14 C15 C18 118.1(4) . .
C16 C15 C18 119.5(4) . .
C17 C16 C15 118.6(4) . .
C17 C16 H16A 120.7 . .
C15 C16 H16A 120.7 . .
N4 C17 C16 124.1(4) . .
N4 C17 H17A 117.9 . .
C16 C17 H17A 117.9 . .
C19 C18 C25 89.8(5) . .
C19 C18 C15 120.0(6) . .
C25 C18 C15 117.6(5) . .
C19 C18 H18A 109.3 . .
C25 C18 H18A 109.3 . .
C15 C18 H18A 109.3 . .
C18 C19 C20 118.2(6) . .
C18 C19 H19A 120.9 . .
C20 C19 H19A 120.9 . .
C21 C20 C24 117.1(4) . .
C21 C20 C19 126.4(4) . .
C24 C20 C19 110.4(4) . .
C22 C21 C20 119.2(4) . .
C22 C21 H21A 120.4 . .
C20 C21 H21A 120.4 . .
N3 C22 C21 124.4(4) . .
N3 C22 H22A 117.8 . .
C21 C22 H22A 117.8 . .
N3 C23 C24 124.1(4) . .
N3 C23 H23A 117.9 . .
C24 C23 H23A 117.9 . .
C23 C24 C20 119.6(4) . .
C23 C24 H24A 120.2 . .
C20 C24 H24A 120.2 . .
C26 C25 C18 122.3(6) . .
C26 C25 C25 94.5(5) . 3_665
C18 C25 C25 130.3(6) . 3_665
C26 C25 H25A 118.9 . .
C18 C25 H25A 118.9 . .
C25 C25 H25A 41.4 3_665 .
C26 C25 H25B 84.9 . .
C18 C25 H25B 132.9 . .
C25 C25 H25B 77.0 3_665 .
H25A C25 H25B 52.2 . .
C30 C26 C27 118.1(4) . .
C30 C26 C25 114.0(4) . .
C27 C26 C25 121.5(5) . .
C28 C27 C26 118.2(4) . .
C28 C27 H27A 120.9 . .
C26 C27 H27A 120.9 . .
N5 C28 C27 123.5(4) . .
N5 C28 H28A 118.3 . .
C27 C28 H28A 118.3 . .
N5 C29 C30 123.7(4) . .
N5 C29 H29A 118.1 . .
C30 C29 H29A 118.1 . .
C26 C30 C29 119.4(4) . .
C26 C30 H30A 120.3 . .
C29 C30 H30A 120.3 . .
C19' C18' H18B 117.2 . .
C18' C19' H19B 116.4 . .
C34 N6 C35 116.0(3) . .
C31 C31 C32 126.7(5) 3_666 .
C31 C31 H31 116.6 3_666 .
C32 C31 H31 116.6 . .
C33 C32 C36 116.5(4) . .
C33 C32 C31 120.3(4) . .
C36 C32 C31 123.2(4) . .
C32 C33 C34 119.8(4) . .
C32 C33 H33 120.1 . .
C34 C33 H33 120.1 . .
N6 C34 C33 124.0(4) . .
N6 C34 H34 118.0 . .
C33 C34 H34 118.0 . .
N6 C35 C36 124.1(4) . .
N6 C35 H35 117.9 . .
C36 C35 H35 117.9 . .
C35 C36 C32 119.4(4) . .
C35 C36 H36 120.3 . .
C32 C36 H36 120.3 . .
O3 N7 O2 121.8(3) . .
O3 N7 O1 122.5(3) . .
O2 N7 O1 115.7(3) . .
O3 N7 Dy1 179.3(3) . .
O2 N7 Dy1 58.19(16) . .
O1 N7 Dy1 57.50(16) . .
O6 N8 O4 122.9(3) . .
O6 N8 O5 120.8(3) . .
O4 N8 O5 116.3(3) . .
O6 N8 Dy1 175.4(3) . .
O4 N8 Dy1 60.62(17) . .
O5 N8 Dy1 55.77(16) . .
O7 N9 O8 121.0(3) . .
O7 N9 O9 120.7(3) . .
O8 N9 O9 118.3(3) . .
N8 O4 Dy1 93.66(19) . .
N8 O5 Dy1 98.41(19) . .

loop_
_geom_bond_atom_site_label_1
_geom_bond_atom_site_label_2
_geom_bond_distance
_geom_bond_site_symmetry_2
Dy1 O4W 2.318(2) .
Dy1 O2W 2.335(2) .
Dy1 O1W 2.381(2) .
Dy1 O5 2.419(2) .
Dy1 O3W 2.423(2) .
Dy1 O1 2.443(2) .
Dy1 O2 2.459(2) .
Dy1 N1 2.519(3) .
Dy1 O4 2.527(3) .
Dy1 N7 2.879(3) .
Dy1 N8 2.895(3) .
O1W H1WA 0.8500 .
O1W H1WB 0.8500 .
O1 N7 1.278(4) .
O2W H2WA 0.8500 .
O2W H2WB 0.8500 .
O2 N7 1.269(4) .
O3W H3WA 0.8499 .
O3W H3WB 0.8500 .
O3 N7 1.215(4) .
O4W H4WA 0.8500 .
O4W H4WB 0.8499 .
N1 C1 1.342(4) .
N1 C5 1.348(4) .
N2 C10 1.335(5) .
N2 C11 1.336(5) .
C1 C2 1.375(5) .
C1 H1 0.9500 .
C2 C3 1.392(5) .
C2 H2 0.9500 .
C3 C4 1.390(5) .
C3 C6 1.504(5) .
C4 C5 1.372(5) .
C4 H4 0.9500 .
C5 H5 0.9500 .
C6 C7 1.542(5) .
C6 C7 1.612(5) 3_566
C6 H6 1.0000 .
C7 C8 1.511(5) .
C7 C6 1.612(5) 3_566
C7 H7 1.0000 .
C8 C9 1.390(5) .
C8 C12 1.396(5) .
C9 C10 1.367(5) .
C9 H9 0.9500 .
C10 H10 0.9500 .
C11 C12 1.376(5) .
C11 H11 0.9500 .
C12 H12 0.9500 .
N3 C23 1.331(5) .
N3 C22 1.339(5) .
N4 C17 1.340(5) .
N4 C13 1.340(5) .
N5 C28 1.316(5) .
N5 C29 1.326(6) .
C13 C14 1.368(5) .
C13 H13A 0.9500 .
C14 C15 1.381(5) .
C14 H14A 0.9500 .
C15 C16 1.389(5) .
C15 C18 1.647(8) .
C16 C17 1.379(5) .
C16 H16A 0.9500 .
C17 H17A 0.9500 .
C18 C19 1.522(10) .
C18 C25 1.598(10) .
C18 H18A 1.0000 .
C19 C20 1.627(8) .
C19 H19A 0.9500 .
C20 C21 1.376(6) .
C20 C24 1.389(5) .
C21 C22 1.375(5) .
C21 H21A 0.9500 .
C22 H22A 0.9500 .
C23 C24 1.368(5) .
C23 H23A 0.9500 .
C24 H24A 0.9500 .
C25 C26 1.588(8) .
C25 C25 2.012(14) 3_665
C25 H25A 0.9500 .
C26 C30 1.356(6) .
C26 C27 1.390(6) .
C27 C28 1.374(5) .
C27 H27A 0.9500 .
C28 H28A 0.9500 .
C29 C30 1.356(6) .
C29 H29A 0.9500 .
C30 H30A 0.9500 .
C18' C19' 1.326(10) .
C18' H18B 0.9500 .
C19' H19B 0.9500 .
C25' H25B 0.9604 .
N6 C34 1.334(5) .
N6 C35 1.335(5) .
C31 C31 1.344(8) 3_666
C31 C32 1.464(5) .
C31 H31 0.9500 .
C32 C33 1.380(5) .
C32 C36 1.399(5) .
C33 C34 1.382(5) .
C33 H33 0.9500 .
C34 H34 0.9500 .
C35 C36 1.376(5) .
C35 H35 0.9500 .
C36 H36 0.9500 .
N8 O6 1.223(4) .
N8 O4 1.259(4) .
N8 O5 1.274(4) .
N9 O7 1.230(4) .
N9 O8 1.248(4) .
N9 O9 1.270(4) .

loop_
_geom_hbond_atom_site_label_D
_geom_hbond_atom_site_label_H
_geom_hbond_atom_site_label_A
_geom_hbond_distance_DH
_geom_hbond_distance_HA
_geom_hbond_distance_DA
_geom_hbond_angle_DHA
_geom_hbond_site_symmetry_A
O1W H1WA O8 0.85 2.02 2.833(3) 159.2 4_566
O1W H1WB N6 0.85 1.97 2.791(4) 161.0 .
O2W H2WA O9 0.85 1.95 2.721(3) 150.7 .
O2W H2WB N4 0.85 1.97 2.752(4) 153.3 1_455
O2W H2WB N4' 0.85 1.97 2.752(4) 153.3 1_455
O3W H3WA N2 0.85 2.16 2.958(4) 155.6 3_566
O3W H3WB N3 0.85 2.15 2.893(4) 145.7 2_545
O3W H3WB N3' 0.85 2.15 2.893(4) 145.7 2_545
O4W H4WA O9 0.85 2.02 2.683(4) 134.6 4_566
O4W H4WB N5 0.85 1.91 2.699(4) 153.9 4_466
O4W H4WB N5' 0.85 1.91 2.699(4) 153.9 4_466

loop_
_geom_torsion_atom_site_label_1
_geom_torsion_atom_site_label_2
_geom_torsion_atom_site_label_3
_geom_torsion_atom_site_label_4
_geom_torsion
_geom_torsion_site_symmetry_1
_geom_torsion_site_symmetry_2
_geom_torsion_site_symmetry_3
_geom_torsion_site_symmetry_4
O4W Dy1 O1 N7 -124.8(2) . . . .
O2W Dy1 O1 N7 76.56(19) . . . .
O1W Dy1 O1 N7 -68.38(18) . . . .
O5 Dy1 O1 N7 160.7(2) . . . .
O3W Dy1 O1 N7 118.99(18) . . . .
O2 Dy1 O1 N7 -0.33(17) . . . .
N1 Dy1 O1 N7 1.4(2) . . . .
O4 Dy1 O1 N7 -144.6(2) . . . .
N8 Dy1 O1 N7 -172.3(2) . . . .
O4W Dy1 O2 N7 127.96(19) . . . .
O2W Dy1 O2 N7 -86.64(19) . . . .
O1W Dy1 O2 N7 99.29(19) . . . .
O5 Dy1 O2 N7 -21.2(2) . . . .
O3W Dy1 O2 N7 -115.83(19) . . . .
O1 Dy1 O2 N7 0.33(17) . . . .
N1 Dy1 O2 N7 -178.2(2) . . . .
O4 Dy1 O2 N7 36.3(2) . . . .
N8 Dy1 O2 N7 8.9(2) . . . .
O4W Dy1 N1 C1 -146.5(3) . . . .
O2W Dy1 N1 C1 -6.3(3) . . . .
O1W Dy1 N1 C1 137.4(3) . . . .
O5 Dy1 N1 C1 -63.3(4) . . . .
O3W Dy1 N1 C1 -74.9(3) . . . .
O1 Dy1 N1 C1 64.2(3) . . . .
O2 Dy1 N1 C1 65.6(3) . . . .
O4 Dy1 N1 C1 169.1(2) . . . .
N7 Dy1 N1 C1 64.8(3) . . . .
N8 Dy1 N1 C1 -141.7(4) . . . .
O4W Dy1 N1 C5 30.9(2) . . . .
O2W Dy1 N1 C5 171.1(3) . . . .
O1W Dy1 N1 C5 -45.2(2) . . . .
O5 Dy1 N1 C5 114.1(3) . . . .
O3W Dy1 N1 C5 102.5(2) . . . .
O1 Dy1 N1 C5 -118.4(2) . . . .
O2 Dy1 N1 C5 -117.0(3) . . . .
O4 Dy1 N1 C5 -13.5(3) . . . .
N7 Dy1 N1 C5 -117.8(2) . . . .
N8 Dy1 N1 C5 35.7(5) . . . .
C5 N1 C1 C2 -7.3(5) . . . .
Dy1 N1 C1 C2 170.2(3) . . . .
N1 C1 C2 C3 1.5(6) . . . .
C1 C2 C3 C4 6.5(5) . . . .
C1 C2 C3 C6 -164.4(4) . . . .
C2 C3 C4 C5 -8.7(5) . . . .
C6 C3 C4 C5 162.8(3) . . . .
C1 N1 C5 C4 5.0(5) . . . .
Dy1 N1 C5 C4 -172.6(3) . . . .
C3 C4 C5 N1 3.0(6) . . . .
C4 C3 C6 C7 167.6(3) . . . .
C2 C3 C6 C7 -21.7(6) . . . .
C4 C3 C6 C7 -87.7(4) . . . 3_566
C2 C3 C6 C7 83.0(4) . . . 3_566
C3 C6 C7 C8 -123.8(4) . . . .
C7 C6 C7 C8 118.7(4) 3_566 . . .
C3 C6 C7 C6 117.4(4) . . . 3_566
C7 C6 C7 C6 0.0 3_566 . . 3_566
C6 C7 C8 C9 170.7(3) . . . .
C6 C7 C8 C9 -84.1(4) 3_566 . . .
C6 C7 C8 C12 -18.5(6) . . . .
C6 C7 C8 C12 86.7(4) 3_566 . . .
C12 C8 C9 C10 -7.8(6) . . . .
C7 C8 C9 C10 163.7(4) . . . .
C11 N2 C10 C9 2.5(6) . . . .
C8 C9 C10 N2 3.6(7) . . . .
C10 N2 C11 C12 -4.1(6) . . . .
N2 C11 C12 C8 -0.4(6) . . . .
C9 C8 C12 C11 6.3(6) . . . .
C7 C8 C12 C11 -164.7(4) . . . .
C17 N4 C13 C14 1.3(6) . . . .
N4 C13 C14 C15 -0.1(6) . . . .
C13 C14 C15 C16 -1.1(6) . . . .
C13 C14 C15 C18 154.4(4) . . . .
C14 C15 C16 C17 1.1(6) . . . .
C18 C15 C16 C17 -154.1(4) . . . .
C13 N4 C17 C16 -1.2(6) . . . .
C15 C16 C17 N4 0.1(6) . . . .
C14 C15 C18 C19 169.9(5) . . . .
C16 C15 C18 C19 -35.1(8) . . . .
C14 C15 C18 C25 -82.8(6) . . . .
C16 C15 C18 C25 72.3(7) . . . .
C25 C18 C19 C20 136.0(6) . . . .
C15 C18 C19 C20 -101.8(7) . . . .
C18 C19 C20 C21 -31.7(8) . . . .
C18 C19 C20 C24 176.9(5) . . . .
C24 C20 C21 C22 2.6(6) . . . .
C19 C20 C21 C22 -147.0(5) . . . .
C23 N3 C22 C21 -3.3(6) . . . .
C20 C21 C22 N3 1.2(7) . . . .
C22 N3 C23 C24 1.5(6) . . . .
N3 C23 C24 C20 2.2(7) . . . .
C21 C20 C24 C23 -4.2(6) . . . .
C19 C20 C24 C23 150.1(4) . . . .
C19 C18 C25 C26 107.5(6) . . . .
C15 C18 C25 C26 -16.8(9) . . . .
C19 C18 C25 C25 -23.5(9) . . . 3_665
C15 C18 C25 C25 -147.8(7) . . . 3_665
C18 C25 C26 C30 71.0(8) . . . .
C25 C25 C26 C30 -144.2(5) 3_665 . . .
C18 C25 C26 C27 -80.2(8) . . . .
C25 C25 C26 C27 64.5(7) 3_665 . . .
C30 C26 C27 C28 1.5(7) . . . .
C25 C26 C27 C28 151.6(5) . . . .
C29 N5 C28 C27 0.7(7) . . . .
C26 C27 C28 N5 -1.5(7) . . . .
C28 N5 C29 C30 0.1(7) . . . .
C27 C26 C30 C29 -0.8(7) . . . .
C25 C26 C30 C29 -153.1(5) . . . .
N5 C29 C30 C26 0.0(7) . . . .
C31 C31 C32 C33 -168.8(6) 3_666 . . .
C31 C31 C32 C36 11.4(9) 3_666 . . .
C36 C32 C33 C34 -2.1(6) . . . .
C31 C32 C33 C34 178.0(4) . . . .
C35 N6 C34 C33 2.0(6) . . . .
C32 C33 C34 N6 0.0(6) . . . .
C34 N6 C35 C36 -1.9(6) . . . .
N6 C35 C36 C32 -0.2(6) . . . .
C33 C32 C36 C35 2.2(6) . . . .
C31 C32 C36 C35 -177.9(4) . . . .
Dy1 O2 N7 O3 179.2(3) . . . .
Dy1 O2 N7 O1 -0.6(3) . . . .
Dy1 O1 N7 O3 -179.2(3) . . . .
Dy1 O1 N7 O2 0.6(3) . . . .
O4W Dy1 N7 O3 -174(100) . . . .
O2W Dy1 N7 O3 -3(27) . . . .
O1W Dy1 N7 O3 -160(100) . . . .
O5 Dy1 N7 O3 75(27) . . . .
O3W Dy1 N7 O3 5(27) . . . .
O1 Dy1 N7 O3 93(27) . . . .
O2 Dy1 N7 O3 -87(27) . . . .
N1 Dy1 N7 O3 -85(27) . . . .
O4 Dy1 N7 O3 126(27) . . . .
N8 Dy1 N7 O3 101(27) . . . .
O4W Dy1 N7 O2 -86.9(2) . . . .
O2W Dy1 N7 O2 84.60(19) . . . .
O1W Dy1 N7 O2 -72.40(18) . . . .
O5 Dy1 N7 O2 162.03(18) . . . .
O3W Dy1 N7 O2 92.4(2) . . . .
O1 Dy1 N7 O2 -179.4(3) . . . .
N1 Dy1 N7 O2 1.74(19) . . . .
O4 Dy1 N7 O2 -146.72(19) . . . .
N8 Dy1 N7 O2 -172.27(19) . . . .
O4W Dy1 N7 O1 92.5(2) . . . .
O2W Dy1 N7 O1 -96.00(19) . . . .
O1W Dy1 N7 O1 107.00(19) . . . .
O5 Dy1 N7 O1 -18.56(19) . . . .
O3W Dy1 N7 O1 -88.2(2) . . . .
O2 Dy1 N7 O1 179.4(3) . . . .
N1 Dy1 N7 O1 -178.86(18) . . . .
O4 Dy1 N7 O1 32.68(19) . . . .
N8 Dy1 N7 O1 7.13(19) . . . .
O4W Dy1 N8 O6 155(4) . . . .
O2W Dy1 N8 O6 16(4) . . . .
O1W Dy1 N8 O6 -132(4) . . . .
O5 Dy1 N8 O6 43(3) . . . .
O3W Dy1 N8 O6 84(4) . . . .
O1 Dy1 N8 O6 -53(4) . . . .
O2 Dy1 N8 O6 -60(4) . . . .
N1 Dy1 N8 O6 150(3) . . . .
O4 Dy1 N8 O6 -140(4) . . . .
N7 Dy1 N8 O6 -56(4) . . . .
O4W Dy1 N8 O4 -65.4(2) . . . .
O2W Dy1 N8 O4 155.9(2) . . . .
O1W Dy1 N8 O4 7.9(2) . . . .
O5 Dy1 N8 O4 -177.2(4) . . . .
O3W Dy1 N8 O4 -136.3(2) . . . .
O1 Dy1 N8 O4 86.9(2) . . . .
O2 Dy1 N8 O4 79.7(2) . . . .
N1 Dy1 N8 O4 -70.2(5) . . . .
N7 Dy1 N8 O4 83.5(2) . . . .
O4W Dy1 N8 O5 111.8(2) . . . .
O2W Dy1 N8 O5 -26.9(2) . . . .
O1W Dy1 N8 O5 -174.9(2) . . . .
O3W Dy1 N8 O5 40.9(2) . . . .
O1 Dy1 N8 O5 -95.8(2) . . . .
O2 Dy1 N8 O5 -103.1(2) . . . .
N1 Dy1 N8 O5 107.1(4) . . . .
O4 Dy1 N8 O5 177.2(4) . . . .
N7 Dy1 N8 O5 -99.2(2) . . . .
O6 N8 O4 Dy1 176.5(4) . . . .
O5 N8 O4 Dy1 -2.6(3) . . . .
O4W Dy1 O4 N8 110.0(2) . . . .
O2W Dy1 O4 N8 -29.7(3) . . . .
O1W Dy1 O4 N8 -172.0(2) . . . .
O5 Dy1 O4 N8 1.5(2) . . . .
O3W Dy1 O4 N8 46.8(2) . . . .
O1 Dy1 O4 N8 -82.7(2) . . . .
O2 Dy1 O4 N8 -112.6(2) . . . .
N1 Dy1 O4 N8 156.0(2) . . . .
N7 Dy1 O4 N8 -97.5(2) . . . .
O6 N8 O5 Dy1 -176.3(4) . . . .
O4 N8 O5 Dy1 2.7(4) . . . .
O4W Dy1 O5 N8 -67.8(2) . . . .
O2W Dy1 O5 N8 153.5(2) . . . .
O1W Dy1 O5 N8 6.2(2) . . . .
O3W Dy1 O5 N8 -136.2(2) . . . .
O1 Dy1 O5 N8 74.9(2) . . . .
O2 Dy1 O5 N8 92.6(2) . . . .
N1 Dy1 O5 N8 -148.4(2) . . . .
O4 Dy1 O5 N8 -1.5(2) . . . .
N7 Dy1 O5 N8 83.4(2) . . . .
